data_2224240
loop_
_publ_author_name
'Shahwar, Durre'
'Tahir, M. Nawaz'
'Yasmeen, Asma'
'Ahmad, Naeem'
'Khan, Muhammad Akmal'

_publ_section_title
;
 3-(2-Methylphenyl)-2-thioxo-1,3-thiazolidin-4-one
;
_journal_coeditor_code HB5205
_journal_issue 12
_journal_name_full 'Acta Crystallographica Section E'
_journal_page_first o3014
_journal_paper_doi 10.1107/S1600536809045814
_journal_volume 65
_journal_year 2009
_chemical_formula_iupac 'C10 H9 N O S2'
_chemical_formula_moiety 'C10 H9 N O S2'
_chemical_formula_sum 'C10 H9 N O S2'
_chemical_formula_weight 223.30
_chemical_name_systematic
;
3-(2-Methylphenyl)-2-thioxo-1,3-thiazolidin-4-one
;
_space_group_IT_number 15
_symmetry_cell_setting monoclinic
_symmetry_space_group_name_Hall '-C 2yc'
_symmetry_space_group_name_H-M 'C 1 2/c 1'
_atom_sites_solution_hydrogens geom
_atom_sites_solution_primary direct
_atom_sites_solution_secondary difmap
_audit_creation_method SHELXL-97
_cell_angle_alpha 90
_cell_angle_beta 122.215(6)
_cell_angle_gamma 90
_cell_formula_units_Z 8
_cell_length_a 23.690(5)
_cell_length_b 7.1401(17)
_cell_length_c 14.628(3)
_cell_measurement_reflns_used 2661
_cell_measurement_temperature 296(2)
_cell_measurement_theta_max 28.66
_cell_measurement_theta_min 2.80
_cell_volume 2093.4(8)
_computing_cell_refinement 'SAINT (Bruker, 2007)'
_computing_data_collection 'APEX2 (Bruker, 2007)'
_computing_data_reduction 'SAINT (Bruker, 2007)'
_computing_molecular_graphics 'ORTEP-3 (Farrugia, 1997) and PLATON (Spek, 2009)'
_computing_publication_material
;
WinGX (Farrugia, 1999) and PLATON (Spek, 2009)
;
_computing_structure_refinement 'SHELXL97 (Sheldrick, 2008)'
_computing_structure_solution 'SHELXS97 (Sheldrick, 2008)'
_diffrn_ambient_temperature 296(2)
_diffrn_detector_area_resol_mean 7.40
_diffrn_measured_fraction_theta_full 0.999
_diffrn_measured_fraction_theta_max 0.986
_diffrn_measurement_device_type 'Bruker Kappa APEXII CCD'
_diffrn_measurement_method \w
_diffrn_radiation_monochromator graphite
_diffrn_radiation_source 'fine-focus sealed tube'
_diffrn_radiation_type MoK\a
_diffrn_radiation_wavelength 0.71073
_diffrn_reflns_av_R_equivalents 0.0609
_diffrn_reflns_av_sigmaI/netI 0.0606
_diffrn_reflns_limit_h_max 30
_diffrn_reflns_limit_h_min -31
_diffrn_reflns_limit_k_max 5
_diffrn_reflns_limit_k_min -9
_diffrn_reflns_limit_l_max 19
_diffrn_reflns_limit_l_min -17
_diffrn_reflns_number 10878
_diffrn_reflns_theta_full 25.00
_diffrn_reflns_theta_max 28.66
_diffrn_reflns_theta_min 2.80
_diffrn_standards_number 0
_exptl_absorpt_coefficient_mu 0.473
_exptl_absorpt_correction_T_max 0.934
_exptl_absorpt_correction_T_min 0.914
_exptl_absorpt_correction_type multi-scan
_exptl_absorpt_process_details '(SADABS; Bruker, 2005)'
_exptl_crystal_colour 'Dark Yellow'
_exptl_crystal_density_diffrn 1.417
_exptl_crystal_density_method 'not measured'
_exptl_crystal_description 'cut needle'
_exptl_crystal_F_000 928
_exptl_crystal_size_max 0.34
_exptl_crystal_size_mid 0.16
_exptl_crystal_size_min 0.14
_refine_diff_density_max 0.632
_refine_diff_density_min -0.309
_refine_ls_goodness_of_fit_ref 1.023
_refine_ls_hydrogen_treatment constr
_refine_ls_matrix_type full
_refine_ls_number_parameters 128
_refine_ls_number_reflns 2661
_refine_ls_number_restraints 0
_refine_ls_restrained_S_all 1.023
_refine_ls_R_factor_all 0.1151
_refine_ls_R_factor_gt 0.0565
_refine_ls_shift/su_max 0.000
_refine_ls_shift/su_mean 0.000
_refine_ls_structure_factor_coef Fsqd
_refine_ls_weighting_details 'calc w=1/[\s^2^(Fo^2^)+(0.0949P)^2^+0.6816P] where P=(Fo^2^+2Fc^2^)/3'
_refine_ls_weighting_scheme calc
_refine_ls_wR_factor_gt 0.1503
_refine_ls_wR_factor_ref 0.1886
_reflns_number_gt 1436
_reflns_number_total 2661
_reflns_threshold_expression I>2\s(I)
_cod_data_source_file hb5205.cif
_cod_data_source_block I
_cod_original_cell_volume 2093.5(8)
_cod_original_sg_symbol_H-M 'C 2/c'
_cod_database_code 2224240
_cod_database_fobs_code 2224240

loop_
_symmetry_equiv_pos_site_id
_symmetry_equiv_pos_as_xyz
1 x,y,z
2 -x,y,1/2-z
3 -x,-y,-z
4 x,-y,1/2+z
5 1/2+x,1/2+y,z
6 1/2-x,1/2+y,1/2-z
7 1/2-x,1/2-y,-z
8 1/2+x,1/2-y,1/2+z

loop_
_atom_site_aniso_label
_atom_site_aniso_U_11
_atom_site_aniso_U_22
_atom_site_aniso_U_33
_atom_site_aniso_U_12
_atom_site_aniso_U_13
_atom_site_aniso_U_23
S1 0.0782(6) 0.0598(6) 0.0604(5) 0.0158(4) 0.0468(5) 0.0023(4)
S2 0.0723(7) 0.0974(9) 0.0678(7) 0.0173(6) 0.0150(5) -0.0333(6)
O1 0.0542(14) 0.097(2) 0.0562(14) 0.0095(13) 0.0211(12) -0.0126(14)
N1 0.0499(14) 0.0541(16) 0.0422(13) 0.0081(11) 0.0271(12) -0.0011(11)
C1 0.0464(16) 0.0565(19) 0.0440(16) 0.0030(13) 0.0222(14) -0.0077(14)
C2 0.0533(18) 0.064(2) 0.0423(16) 0.0056(14) 0.0265(15) -0.0023(14)
C3 0.060(2) 0.075(2) 0.057(2) 0.0178(17) 0.0247(17) -0.0056(18)
C4 0.057(2) 0.121(4) 0.061(2) 0.002(2) 0.0373(19) -0.013(2)
C5 0.076(3) 0.103(3) 0.074(2) -0.016(2) 0.053(2) -0.012(2)
C6 0.066(2) 0.086(3) 0.0577(19) -0.0094(18) 0.0409(18) -0.0094(18)
C7 0.0538(18) 0.059(2) 0.0442(17) 0.0084(15) 0.0291(15) 0.0084(15)
C8 0.0607(19) 0.063(2) 0.0565(18) 0.0147(15) 0.0404(17) 0.0164(16)
C9 0.069(2) 0.0464(18) 0.0475(17) 0.0080(14) 0.0323(16) -0.0041(14)
C10 0.089(3) 0.062(2) 0.079(2) 0.0073(19) 0.053(2) 0.008(2)

loop_
_atom_site_type_symbol
_atom_site_label
_atom_site_fract_x
_atom_site_fract_y
_atom_site_fract_z
_atom_site_U_iso_or_equiv
_atom_site_thermal_displace_type
_atom_site_calc_flag
_atom_site_refinement_flags
_atom_site_occupancy
S S1 0.21396(5) -0.00494(13) -0.00417(7) 0.0612(3) Uani . . 1.000
S S2 0.07182(5) 0.09169(18) -0.10373(8) 0.0903(4) Uani . . 1.000
O O1 0.26644(11) 0.2834(4) 0.24779(19) 0.0733(9) Uani . . 1.000
N N1 0.17183(11) 0.1968(3) 0.09176(18) 0.0475(8) Uani . . 1.000
C C1 0.12842(14) 0.2941(4) 0.1167(2) 0.0499(10) Uani . . 1.000
C C2 0.11018(15) 0.4752(5) 0.0824(2) 0.0527(10) Uani . . 1.000
C C3 0.06977(17) 0.5655(6) 0.1131(3) 0.0672(12) Uani . . 1.000
C C4 0.05067(19) 0.4719(7) 0.1737(3) 0.0768(16) Uani . . 1.000
C C5 0.0691(2) 0.2946(7) 0.2068(3) 0.0779(16) Uani . . 1.000
C C6 0.10811(17) 0.2011(6) 0.1777(3) 0.0660(14) Uani . . 1.000
C C7 0.23984(15) 0.1956(5) 0.1655(2) 0.0509(11) Uani . . 1.000
C C8 0.27516(16) 0.0721(5) 0.1295(3) 0.0555(11) Uani . . 1.000
C C9 0.14858(16) 0.1022(4) -0.0033(3) 0.0537(11) Uani . . 1.000
C C10 0.1303(2) 0.5694(6) 0.0175(3) 0.0726(14) Uani . . 1.000
H H3 0.05615 0.68853 0.09201 0.0808 Uiso . . 1.000
H H4 0.02385 0.53341 0.19283 0.0918 Uiso . . 1.000
H H5 0.05568 0.23555 0.24881 0.0933 Uiso . . 1.000
H H6 0.12066 0.07745 0.19869 0.0793 Uiso . . 1.000
H H8A 0.29480 -0.03430 0.17767 0.0668 Uiso . . 1.000
H H8B 0.31039 0.14084 0.12918 0.0668 Uiso . . 1.000
H H10A 0.11483 0.50009 -0.04790 0.1090 Uiso . . 1.000
H H10B 0.17806 0.57808 0.05699 0.1090 Uiso . . 1.000
H H10C 0.11140 0.69291 0.00017 0.1090 Uiso . . 1.000

loop_
_atom_type_symbol
_atom_type_description
_atom_type_scat_dispersion_real
_atom_type_scat_dispersion_imag
_atom_type_scat_source
C C 0.0033 0.0016 'International Tables Vol C Tables 4.2.6.8 and 6.1.1.4'
H H 0.0000 0.0000 'International Tables Vol C Tables 4.2.6.8 and 6.1.1.4'
N N 0.0061 0.0033 'International Tables Vol C Tables 4.2.6.8 and 6.1.1.4'
O O 0.0106 0.0060 'International Tables Vol C Tables 4.2.6.8 and 6.1.1.4'
S S 0.1246 0.1234 'International Tables Vol C Tables 4.2.6.8 and 6.1.1.4'

loop_
_geom_angle_atom_site_label_1
_geom_angle_atom_site_label_2
_geom_angle_atom_site_label_3
_geom_angle_site_symmetry_1
_geom_angle_site_symmetry_2
_geom_angle_site_symmetry_3
_geom_angle
_geom_angle_publ_flag
C8 S1 C9 . . . 93.61(19) no
C1 N1 C7 . . . 119.9(2) no
C1 N1 C9 . . . 122.7(3) no
C7 N1 C9 . . . 117.4(3) no
N1 C1 C2 . . . 119.4(3) no
N1 C1 C6 . . . 118.1(3) no
C2 C1 C6 . . . 122.5(3) no
C1 C2 C3 . . . 116.7(3) no
C1 C2 C10 . . . 122.2(4) no
C3 C2 C10 . . . 121.1(4) no
C2 C3 C4 . . . 119.9(4) no
C3 C4 C5 . . . 122.6(5) no
C4 C5 C6 . . . 119.2(4) no
C1 C6 C5 . . . 119.1(4) no
O1 C7 N1 . . . 123.5(3) no
O1 C7 C8 . . . 124.9(3) no
N1 C7 C8 . . . 111.6(3) no
S1 C8 C7 . . . 106.7(3) no
S1 C9 S2 . . . 123.3(2) no
S1 C9 N1 . . . 110.4(3) no
S2 C9 N1 . . . 126.4(3) no
C2 C3 H3 . . . 120.00 no
C4 C3 H3 . . . 120.00 no
C3 C4 H4 . . . 119.00 no
C5 C4 H4 . . . 119.00 no
C4 C5 H5 . . . 120.00 no
C6 C5 H5 . . . 120.00 no
C1 C6 H6 . . . 120.00 no
C5 C6 H6 . . . 120.00 no
S1 C8 H8A . . . 110.00 no
S1 C8 H8B . . . 110.00 no
C7 C8 H8A . . . 110.00 no
C7 C8 H8B . . . 110.00 no
H8A C8 H8B . . . 109.00 no
C2 C10 H10A . . . 109.00 no
C2 C10 H10B . . . 109.00 no
C2 C10 H10C . . . 109.00 no
H10A C10 H10B . . . 110.00 no
H10A C10 H10C . . . 110.00 no
H10B C10 H10C . . . 110.00 no

loop_
_geom_bond_atom_site_label_1
_geom_bond_atom_site_label_2
_geom_bond_site_symmetry_1
_geom_bond_site_symmetry_2
_geom_bond_distance
_geom_bond_publ_flag
S1 C8 . . 1.790(4) no
S1 C9 . . 1.734(4) no
S2 C9 . . 1.619(4) no
O1 C7 . . 1.196(4) no
N1 C1 . . 1.440(4) no
N1 C7 . . 1.381(4) no
N1 C9 . . 1.370(4) no
C1 C2 . . 1.371(5) no
C1 C6 . . 1.388(5) no
C2 C3 . . 1.412(6) no
C2 C10 . . 1.436(6) no
C3 C4 . . 1.366(6) no
C4 C5 . . 1.343(7) no
C5 C6 . . 1.379(7) no
C7 C8 . . 1.492(6) no
C3 H3 . . 0.9300 no
C4 H4 . . 0.9300 no
C5 H5 . . 0.9300 no
C6 H6 . . 0.9300 no
C8 H8A . . 0.9700 no
C8 H8B . . 0.9700 no
C10 H10A . . 0.9600 no
C10 H10B . . 0.9600 no
C10 H10C . . 0.9600 no

loop_
_geom_hbond_atom_site_label_D
_geom_hbond_atom_site_label_H
_geom_hbond_atom_site_label_A
_geom_hbond_site_symmetry_A
_geom_hbond_distance_DH
_geom_hbond_distance_HA
_geom_hbond_distance_DA
_geom_hbond_angle_DHA
_geom_hbond_publ_flag
C8 H8A O1 6_545 0.97 2.58 3.214(5) 123 yes
C8 H8A Cg2 6_545 0.97 2.65 3.420(4) 137 yes

loop_
_geom_torsion_atom_site_label_1
_geom_torsion_atom_site_label_2
_geom_torsion_atom_site_label_3
_geom_torsion_atom_site_label_4
_geom_torsion_site_symmetry_1
_geom_torsion_site_symmetry_2
_geom_torsion_site_symmetry_3
_geom_torsion_site_symmetry_4
_geom_torsion
_geom_torsion_publ_flag
C9 S1 C8 C7 . . . . -4.5(3) no
C8 S1 C9 S2 . . . . -179.4(2) no
C8 S1 C9 N1 . . . . 1.8(3) no
C7 N1 C1 C2 . . . . 94.3(3) no
C7 N1 C1 C6 . . . . -84.0(4) no
C9 N1 C1 C2 . . . . -86.2(4) no
C9 N1 C1 C6 . . . . 95.6(4) no
C1 N1 C7 O1 . . . . -5.7(5) no
C1 N1 C7 C8 . . . . 174.3(3) no
C9 N1 C7 O1 . . . . 174.7(3) no
C9 N1 C7 C8 . . . . -5.4(4) no
C1 N1 C9 S1 . . . . -177.9(2) no
C1 N1 C9 S2 . . . . 3.4(4) no
C7 N1 C9 S1 . . . . 1.8(3) no
C7 N1 C9 S2 . . . . -177.0(3) no
N1 C1 C2 C3 . . . . -177.5(3) no
N1 C1 C2 C10 . . . . 3.1(4) no
C6 C1 C2 C3 . . . . 0.6(5) no
C6 C1 C2 C10 . . . . -178.8(3) no
N1 C1 C6 C5 . . . . 177.0(3) no
C2 C1 C6 C5 . . . . -1.2(5) no
C1 C2 C3 C4 . . . . -0.2(5) no
C10 C2 C3 C4 . . . . 179.2(4) no
C2 C3 C4 C5 . . . . 0.4(6) no
C3 C4 C5 C6 . . . . -0.9(7) no
C4 C5 C6 C1 . . . . 1.3(6) no
O1 C7 C8 S1 . . . . -173.9(3) no
N1 C7 C8 S1 . . . . 6.1(4) no

loop_
_cod_related_entry_id
_cod_related_entry_database
_cod_related_entry_code
1 ChemSpider 89127
